data_7114286
loop_
_publ_author_name
'Siri, Olivier'
'Braunstein, Pierre'

_publ_section_title
;
 Unprecedented zwitterion in quinonoid chemistryElectronic supplementary
 information (ESI) available: spectroscopic data for 4 and 6 and an ORTEP
 view of the structure of 4. See
 http://www.rsc.org/suppdata/cc/b1/b107828n/.
;
_journal_issue 3
_journal_name_full 'Chemical Communications'
_journal_page_first 208
_journal_paper_doi 10.1039/b107828n
_journal_year 2002
_chemical_formula_moiety 'C16 H26 N2 O2'
_chemical_formula_sum 'C16 H26 N2 O2'
_chemical_formula_weight 278.40
_chemical_name_common 'Compound 6'
_chemical_name_systematic ' ?'
_space_group_IT_number 14
_symmetry_cell_setting monoclinic
_symmetry_space_group_name_Hall '-P 2ybc'
_symmetry_space_group_name_H-M 'P 1 21/c 1'
_audit_creation_date 31-08-00
_cell_angle_alpha 90
_cell_angle_beta 101.231(5)
_cell_angle_gamma 90
_cell_formula_units_Z 8
_cell_length_a 12.9221(7)
_cell_length_b 19.696(1)
_cell_length_c 13.3065(8)
_cell_measurement_temperature 294
_cell_volume 3321.8(3)
_computing_publication_material CIFGEN_IN_OpenMoleN_(_1997)
_computing_structure_refinement LSFM_OpenMoleN_(_1997)
_computing_structure_solution Direct_methods_(SIR,_Burla_et_al.,_1989)
_diffrn_ambient_temperature 294
_diffrn_measurement_details
;
13557 reflections were collected using program Collect
("Collect" Data collection software, Nonius B.V., 1998)
The conditions were as follow : crystal to detector distance ==  36. mm.
Scan angle ==  2.0 deg 1 scans of   40 sec per frame.
Data collection was divided into  2 set(s)
with the following starting angles and number of frames :

Set 1 Theta ==    6.30 Omega ==    0.00 Kappa ==    0.00  107 frames
Set 2 Theta ==   -6.30 Kappa == -172.00 Phi   ==    0.00   28 frames
Friedel pairs were averaged. Internal R == 0.05
;
_diffrn_measurement_device_type KappaCCD
_diffrn_measurement_method '\p scans'
_diffrn_radiation_monochromator graphite
_diffrn_radiation_type Mo-K\a
_diffrn_radiation_wavelength 0.71073
_diffrn_reflns_av_R_equivalents 0.050
_diffrn_reflns_av_sigmaI/netI 0.333
_diffrn_reflns_limit_h_max 16
_diffrn_reflns_limit_h_min -16
_diffrn_reflns_limit_k_max 23
_diffrn_reflns_limit_k_min -25
_diffrn_reflns_limit_l_max 17
_diffrn_reflns_limit_l_min -17
_diffrn_reflns_number 13557
_diffrn_reflns_theta_max 27.47
_diffrn_reflns_theta_min 2.5
_diffrn_source xray_tube
_diffrn_standards_decay_% 0
_exptl_absorpt_coefficient_mu 0.073
_exptl_absorpt_correction_type none
_exptl_crystal_colour purple
_exptl_crystal_density_diffrn 1.11
_exptl_crystal_density_method none
_exptl_crystal_description prism
_exptl_crystal_F_000 1216
_exptl_crystal_size_max 0.20
_exptl_crystal_size_mid 0.14
_exptl_crystal_size_min 0.12
_refine_diff_density_max 0.126
_refine_diff_density_min -0.162
_refine_ls_extinction_method none
_refine_ls_goodness_of_fit_all 8.600
_refine_ls_goodness_of_fit_ref 1.035
_refine_ls_hydrogen_treatment noref
_refine_ls_matrix_type full
_refine_ls_number_constraints 0
_refine_ls_number_parameters 361
_refine_ls_number_reflns 1891
_refine_ls_number_restraints 0
_refine_ls_R_factor_all 0.231
_refine_ls_R_factor_gt 0.039
_refine_ls_shift/esd_mean 0.000
_refine_ls_shift/su_max 0.004
_refine_ls_structure_factor_coef F
_refine_ls_weighting_scheme sigma
_refine_ls_wR_factor_all 0.259
_refine_ls_wR_factor_ref 0.041
_reflns_number_gt 1891
_reflns_number_total 7807
_reflns_threshold_expression >3.0\s(I)
_cod_data_source_file b107828n.txt
_cod_data_source_block st680_(CCDC_number_149252)
_cod_original_cell_volume 3321.9(7)
_cod_database_code 7114286

loop_
_symmetry_equiv_pos_as_xyz
x,y,z
-x,1/2+y,1/2-z
-x,-y,-z
+x,1/2-y,1/2+z

loop_
_atom_site_label
_atom_site_fract_x
_atom_site_fract_y
_atom_site_fract_z
_atom_site_U_iso_or_equiv
_atom_site_adp_type
_atom_site_calc_flag
_atom_site_calc_attached_atom
_atom_site_type_symbol
C1 0.9333(2) 0.2397(2) 0.7653(2) 0.029(2) Uani ? ? C
C2 0.8561(2) 0.1934(2) 0.7243(2) 0.027(2) Uani ? ? C
C3 0.8522(2) 0.1620(2) 0.6187(2) 0.032(2) Uani ? ? C
C4 0.9278(3) 0.1828(2) 0.5641(3) 0.037(2) Uani ? ? C
C5 1.0039(2) 0.2318(2) 0.5999(3) 0.036(2) Uani ? ? C
C6 1.0057(2) 0.2601(2) 0.7079(2) 0.031(2) Uani ? ? C
N1 0.7789(2) 0.1721(1) 0.7672(2) 0.034(2) Uani ? ? N
C7 0.7519(2) 0.1919(2) 0.8639(3) 0.037(2) Uani ? ? C
C8 0.7628(3) 0.1354(2) 0.9425(3) 0.037(2) Uani ? ? C
C9 0.8780(3) 0.1122(2) 0.9685(3) 0.056(3) Uani ? ? C
C10 0.6925(3) 0.0753(2) 0.9032(3) 0.047(2) Uani ? ? C
C11 0.7296(3) 0.1642(2) 1.0380(3) 0.066(3) Uani ? ? C
N2 1.0832(2) 0.3042(1) 0.7361(2) 0.034(2) Uani ? ? N
C12 1.1102(2) 0.3411(2) 0.8325(3) 0.035(2) Uani ? ? C
C13 1.0763(3) 0.4155(2) 0.8261(3) 0.039(2) Uani ? ? C
C14 0.9571(3) 0.4214(2) 0.8013(3) 0.055(3) Uani ? ? C
C15 1.1193(3) 0.4467(2) 0.9314(3) 0.062(3) Uani ? ? C
C16 1.1219(3) 0.4521(2) 0.7444(3) 0.066(3) Uani ? ? C
O1 0.7799(2) 0.1196(1) 0.5885(2) 0.044(2) Uani ? ? O
O2 1.0697(2) 0.2556(1) 0.5517(2) 0.047(2) Uani ? ? O
C17 1.4103(2) 0.2224(2) 0.4774(2) 0.031(2) Uani ? ? C
C18 1.3442(2) 0.2563(2) 0.5312(3) 0.030(2) Uani ? ? C
C19 1.3595(2) 0.2519(2) 0.6483(2) 0.034(2) Uani ? ? C
C20 1.4380(2) 0.2090(2) 0.6970(3) 0.036(2) Uani ? ? C
C21 1.5025(2) 0.1722(2) 0.6450(3) 0.032(2) Uani ? ? C
C22 1.4895(2) 0.1827(2) 0.5302(3) 0.030(2) Uani ? ? C
N3 1.2639(2) 0.2952(1) 0.4915(2) 0.033(2) Uani ? ? N
C23 1.2272(2) 0.3138(2) 0.3851(3) 0.035(2) Uani ? ? C
C24 1.2359(2) 0.3895(2) 0.3642(3) 0.032(2) Uani ? ? C
C25 1.2015(3) 0.3997(2) 0.2488(3) 0.055(3) Uani ? ? C
C26 1.3494(3) 0.4136(2) 0.3989(3) 0.058(3) Uani ? ? C
C27 1.1634(3) 0.4293(2) 0.4202(3) 0.062(3) Uani ? ? C
N4 1.5614(2) 0.1501(1) 0.4905(2) 0.037(2) Uani ? ? N
C28 1.5736(3) 0.1482(2) 0.3841(3) 0.043(2) Uani ? ? C
C29 1.5421(3) 0.0805(2) 0.3315(3) 0.041(2) Uani ? ? C
C30 1.5579(4) 0.0868(2) 0.2213(3) 0.078(3) Uani ? ? C
C31 1.6091(3) 0.0231(2) 0.3856(3) 0.063(3) Uani ? ? C
C32 1.4261(3) 0.0665(2) 0.3312(3) 0.067(3) Uani ? ? C
O3 1.2992(2) 0.2873(1) 0.6907(2) 0.045(2) Uani ? ? O
O4 1.5712(2) 0.1295(1) 0.6847(2) 0.042(2) Uani ? ? O
H1 0.6807 0.2071 0.8508 0.0470 Uiso calc C7 H
H2 0.7970 0.2281 0.8918 0.0470 Uiso calc C7 H
H3 0.8850 0.0767 1.0178 0.0749 Uiso calc C9 H
H4 0.8989 0.0960 0.9081 0.0749 Uiso calc C9 H
H5 0.9216 0.1493 0.9956 0.0749 Uiso calc C9 H
H6 0.7010 0.0408 0.9540 0.0624 Uiso calc C10 H
H7 0.6209 0.0896 0.8883 0.0624 Uiso calc C10 H
H8 0.7117 0.0580 0.8427 0.0624 Uiso calc C10 H
H9 0.7355 0.1299 1.0890 0.0877 Uiso calc C11 H
H10 0.7741 0.2013 1.0635 0.0877 Uiso calc C11 H
H11 0.6585 0.1793 1.0210 0.0877 Uiso calc C11 H
H12 1.1846 0.3394 0.8548 0.0464 Uiso calc C12 H
H13 1.0770 0.3191 0.8813 0.0464 Uiso calc C12 H
H14 1.1000 0.4932 0.9309 0.0826 Uiso calc C15 H
H15 1.0906 0.4233 0.9821 0.0826 Uiso calc C15 H
H16 1.1940 0.4429 0.9464 0.0826 Uiso calc C15 H
H17 0.9376 0.4680 0.7977 0.0711 Uiso calc C14 H
H18 0.9306 0.4002 0.7374 0.0711 Uiso calc C14 H
H19 0.9282 0.3997 0.8535 0.0711 Uiso calc C14 H
H20 1.1001 0.4983 0.7413 0.0865 Uiso calc C16 H
H21 1.1967 0.4499 0.7609 0.0865 Uiso calc C16 H
H22 1.0974 0.4312 0.6799 0.0865 Uiso calc C16 H
H23 1.1553 0.3008 0.3656 0.0457 Uiso calc C23 H
H24 1.2680 0.2898 0.3447 0.0457 Uiso calc C23 H
H25 1.2059 0.4464 0.2328 0.0732 Uiso calc C25 H
H26 1.2465 0.3743 0.2142 0.0732 Uiso calc C25 H
H27 1.1308 0.3845 0.2275 0.0732 Uiso calc C25 H
H28 1.3536 0.4607 0.3855 0.0749 Uiso calc C26 H
H29 1.3713 0.4056 0.4703 0.0749 Uiso calc C26 H
H30 1.3940 0.3893 0.3626 0.0749 Uiso calc C26 H
H31 1.1691 0.4764 0.4069 0.0814 Uiso calc C27 H
H32 1.0925 0.4150 0.3968 0.0814 Uiso calc C27 H
H33 1.1832 0.4212 0.4918 0.0814 Uiso calc C27 H
H34 1.6455 0.1568 0.3820 0.0544 Uiso calc C28 H
H35 1.5308 0.1829 0.3476 0.0544 Uiso calc C28 H
H36 1.5390 0.0453 0.1862 0.1026 Uiso calc C30 H
H37 1.5148 0.1224 0.1879 0.1026 Uiso calc C30 H
H38 1.6299 0.0966 0.2211 0.1026 Uiso calc C30 H
H39 1.5881 -0.0185 0.3516 0.0826 Uiso calc C31 H
H40 1.6813 0.0315 0.3846 0.0826 Uiso calc C31 H
H41 1.5998 0.0203 0.4546 0.0826 Uiso calc C31 H
H42 1.4065 0.0243 0.2984 0.0878 Uiso calc C32 H
H43 1.4152 0.0648 0.3998 0.0878 Uiso calc C32 H
H44 1.3841 0.1017 0.2953 0.0878 Uiso calc C32 H
H45 0.9364 0.2572 0.8323 0.0380 Uiso calc C1 H
H46 0.9277 0.1627 0.4992 0.0496 Uiso calc C4 H
H47 0.7341 0.1388 0.7296 0.0444 Uiso calc N1 H
H48 1.1266 0.3129 0.6874 0.0435 Uiso calc N2 H
H49 1.4007 0.2266 0.4051 0.0397 Uiso calc C17 H
H50 1.4483 0.2044 0.7694 0.0471 Uiso calc C20 H
H51 1.2248 0.3134 0.5387 0.0417 Uiso calc N3 H
H52 1.6115 0.1246 0.5374 0.0479 Uiso calc N4 H

loop_
_atom_site_aniso_label
_atom_site_aniso_U_11
_atom_site_aniso_U_22
_atom_site_aniso_U_33
_atom_site_aniso_U_12
_atom_site_aniso_U_13
_atom_site_aniso_U_23
_atom_site_aniso_type_symbol
C1 0.029(2) 0.035(2) 0.024(2) 0.002(2) 0.008(2) -0.004(2) C
C2 0.024(2) 0.030(2) 0.028(2) 0.003(2) 0.004(2) 0.002(2) C
C3 0.038(2) 0.032(2) 0.027(2) 0.010(2) 0.004(2) -0.001(2) C
C4 0.042(2) 0.048(2) 0.025(2) 0.006(2) 0.007(2) -0.002(2) C
C5 0.036(2) 0.049(3) 0.026(2) 0.013(2) 0.006(2) 0.003(2) C
C6 0.029(2) 0.035(2) 0.030(2) 0.001(2) 0.008(2) 0.006(2) C
N1 0.037(2) 0.036(2) 0.030(2) -0.005(2) 0.008(1) -0.006(2) N
C7 0.035(2) 0.041(2) 0.035(2) -0.008(2) 0.014(2) -0.003(2) C
C8 0.042(2) 0.043(2) 0.027(2) -0.012(2) 0.005(2) 0.001(2) C
C9 0.053(2) 0.067(3) 0.048(3) -0.013(2) -0.002(2) 0.010(2) C
C10 0.047(2) 0.043(3) 0.050(3) -0.008(2) -0.000(2) 0.013(2) C
C11 0.074(3) 0.089(4) 0.044(3) -0.030(3) 0.023(2) -0.004(3) C
N2 0.030(2) 0.041(2) 0.031(2) 0.001(2) 0.012(1) 0.008(2) N
C12 0.031(2) 0.041(2) 0.034(2) -0.004(2) 0.004(2) -0.002(2) C
C13 0.048(2) 0.030(2) 0.041(2) -0.003(2) 0.016(2) 0.006(2) C
C14 0.059(2) 0.049(3) 0.057(3) 0.016(2) 0.013(2) 0.007(2) C
C15 0.078(3) 0.043(3) 0.070(3) -0.002(2) 0.016(3) -0.010(2) C
C16 0.077(3) 0.045(3) 0.082(3) 0.001(3) 0.028(3) 0.023(3) C
O1 0.040(1) 0.047(2) 0.046(2) -0.004(1) 0.008(1) -0.016(1) O
O2 0.047(1) 0.071(2) 0.032(2) -0.002(2) 0.019(1) 0.001(1) O
C17 0.035(2) 0.037(2) 0.023(2) 0.000(2) 0.014(2) 0.003(2) C
C18 0.029(2) 0.028(2) 0.034(2) -0.008(2) 0.008(2) -0.002(2) C
C19 0.035(2) 0.039(2) 0.029(2) -0.007(2) 0.011(2) -0.001(2) C
C20 0.037(2) 0.045(2) 0.027(2) -0.000(2) 0.007(2) -0.003(2) C
C21 0.031(2) 0.034(2) 0.032(2) -0.010(2) 0.002(2) 0.003(2) C
C22 0.029(2) 0.029(2) 0.032(2) -0.001(2) 0.003(2) -0.004(2) C
N3 0.033(2) 0.039(2) 0.027(2) 0.003(2) 0.014(1) -0.005(2) N
C23 0.033(2) 0.038(2) 0.034(2) -0.002(2) 0.008(2) 0.001(2) C
C24 0.032(2) 0.026(2) 0.039(2) -0.001(2) 0.011(2) 0.000(2) C
C25 0.071(3) 0.043(3) 0.056(3) 0.010(2) 0.015(2) 0.016(2) C
C26 0.058(3) 0.045(3) 0.074(3) -0.014(2) 0.021(2) -0.002(3) C
C27 0.064(3) 0.047(3) 0.080(3) 0.009(3) 0.022(3) -0.008(3) C
N4 0.039(2) 0.037(2) 0.036(2) 0.007(2) 0.011(2) 0.004(2) N
C28 0.040(2) 0.047(3) 0.043(2) 0.003(2) 0.021(2) 0.004(2) C
C29 0.046(2) 0.040(2) 0.036(2) 0.008(2) 0.012(2) -0.002(2) C
C30 0.117(3) 0.076(3) 0.052(3) 0.026(3) 0.038(3) -0.004(3) C
C31 0.075(3) 0.050(3) 0.068(3) 0.011(3) 0.019(3) -0.004(3) C
C32 0.066(3) 0.064(3) 0.069(3) 0.000(3) 0.006(3) -0.019(3) C
O3 0.046(1) 0.056(2) 0.036(2) 0.000(1) 0.017(1) -0.010(1) O
O4 0.041(1) 0.052(2) 0.034(2) 0.002(1) 0.002(1) 0.005(1) O

loop_
_atom_type_symbol
_atom_type_scat_dispersion_real
_atom_type_scat_dispersion_imag
_atom_type_scat_source
C 0.002 0.002 International_Tables_Vol_IV_Table_2.3.1
H 0.000 0.000 International_Tables_Vol_IV_Table_2.3.1
N 0.004 0.003 International_Tables_Vol_IV_Table_2.3.1
O 0.008 0.006 International_Tables_Vol_IV_Table_2.3.1

loop_
_geom_angle_atom_site_label_1
_geom_angle_atom_site_label_2
_geom_angle_atom_site_label_3
_geom_angle
C2 C1 C6 119.3(4)
C1 C2 C3 121.5(4)
C1 C2 N1 126.2(4)
C3 C2 N1 112.3(4)
C2 C3 C4 117.5(4)
C2 C3 O1 116.9(4)
C4 C3 O1 125.6(4)
C3 C4 C5 123.1(4)
C4 C5 C6 116.9(4)
C4 C5 O2 126.0(4)
C6 C5 O2 117.1(4)
C1 C6 C5 121.6(4)
C1 C6 N2 126.3(4)
C5 C6 N2 112.1(4)
C2 N1 C7 129.4(3)
N1 C7 C8 114.1(4)
C7 C8 C9 109.3(3)
C7 C8 C10 111.4(3)
C7 C8 C11 107.4(4)
C9 C8 C10 109.5(4)
C9 C8 C11 110.0(3)
C10 C8 C11 109.2(4)
C6 N2 C12 128.0(4)
N2 C12 C13 114.4(3)
C12 C13 C14 110.7(3)
C12 C13 C15 106.6(3)
C12 C13 C16 110.5(4)
C14 C13 C15 109.9(4)
C14 C13 C16 109.2(3)
C15 C13 C16 110.0(4)
C18 C17 C22 119.0(4)
C17 C18 C19 121.7(4)
C17 C18 N3 126.1(4)
C19 C18 N3 112.1(4)
C18 C19 C20 116.7(4)
C18 C19 O3 117.1(4)
C20 C19 O3 126.2(4)
C19 C20 C21 122.9(4)
C20 C21 C22 118.1(4)
C20 C21 O4 125.6(4)
C22 C21 O4 116.3(4)
C17 C22 C21 121.3(4)
C17 C22 N4 125.9(4)
C21 C22 N4 112.8(4)
C18 N3 C23 128.5(3)
N3 C23 C24 113.8(3)
C23 C24 C25 107.1(3)
C23 C24 C26 110.4(3)
C23 C24 C27 109.9(4)
C25 C24 C26 109.7(4)
C25 C24 C27 109.8(3)
C26 C24 C27 109.9(3)
C22 N4 C28 128.2(3)
N4 C28 C29 113.5(4)
C28 C29 C30 107.3(4)
C28 C29 C31 111.0(3)
C28 C29 C32 109.5(4)
C30 C29 C31 110.3(4)
C30 C29 C32 109.2(3)
C31 C29 C32 109.6(4)

loop_
_geom_bond_atom_site_label_1
_geom_bond_atom_site_label_2
_geom_bond_distance
C1 C2 1.383(5)
C1 C6 1.378(5)
C2 C3 1.527(5)
C2 N1 1.312(4)
C3 C4 1.389(5)
C3 O1 1.259(4)
C4 C5 1.394(5)
C5 C6 1.537(5)
C5 O2 1.251(4)
C6 N2 1.324(4)
N1 C7 1.450(5)
C7 C8 1.515(5)
C8 C9 1.532(5)
C8 C10 1.521(5)
C8 C11 1.527(6)
N2 C12 1.456(5)
C12 C13 1.527(5)
C13 C14 1.516(5)
C13 C15 1.532(5)
C13 C16 1.516(6)
C17 C18 1.388(5)
C17 C22 1.368(5)
C18 C19 1.534(5)
C18 N3 1.315(4)
C19 C20 1.382(5)
C19 O3 1.258(4)
C20 C21 1.386(5)
C21 C22 1.518(5)
C21 O4 1.262(4)
C22 N4 1.322(4)
N3 C23 1.449(4)
C23 C24 1.526(5)
C24 C25 1.527(5)
C24 C26 1.525(5)
C24 C27 1.522(5)
N4 C28 1.456(5)
C28 C29 1.525(5)
C29 C30 1.524(6)
C29 C31 1.518(5)
C29 C32 1.524(5)
